data_4335638
loop_
_publ_author_name
'Constantinos C. Stoumpos'
'Christos D. Malliakas'
'Mercouri G. Kanatzidis'

_publ_contact_author_address
;
   Department of Chemistry
     2145 Sheridan Road
   Northwestern University
   Evanston, IL 60208-3113
           USA
;
_publ_contact_author_email m-kanatzidis@northwestern.edu
_publ_contact_author_fax 847-491-5937
_publ_contact_author_name 'Mercouri G. Kanatzidis'
_publ_contact_author_phone 847-467-1541
_publ_section_title
;
 Semiconducting Tin and Lead Iodide Perovskites with Organic Cations:
 Phase Transitions, High Mobilities, and Near-Infrared Photoluminescent
 Properties
;
_journal_name_full 'Inorganic Chemistry'
_journal_page_first 9019
_journal_page_last 9038
_journal_paper_doi 10.1021/ic401215x
_journal_volume 52
_journal_year 2013
_chemical_formula_moiety CH3NH3PbI3
_chemical_formula_sum 'C H6 I3 N Pb'
_chemical_formula_weight 619.96
_chemical_name_common beta-Methylammonium_Lead_Triiodide
_chemical_name_systematic
; 
 ? 
;
_space_group_IT_number 108
_symmetry_cell_setting tetragonal
_symmetry_space_group_name_Hall 'I 4 -2c'
_symmetry_space_group_name_H-M 'I 4 c m'
_atom_sites_solution_hydrogens none
_atom_sites_solution_primary direct
_atom_sites_solution_secondary difmap
_audit_creation_method SHELXL-97
_cell_angle_alpha 90.00
_cell_angle_beta 90.00
_cell_angle_gamma 90.00
_cell_formula_units_Z 4
_cell_length_a 8.849(2)
_cell_length_b 8.849(2)
_cell_length_c 12.642(2)
_cell_measurement_reflns_used 3357
_cell_measurement_temperature 293(2)
_cell_measurement_theta_max 29.72
_cell_measurement_theta_min 3.22
_cell_volume 989.9(4)
_computing_cell_refinement 'STOE X-AREA'
_computing_data_collection 'STOE X-AREA'
_computing_data_reduction 'STOE X-RED'
_computing_structure_refinement 'SHELXL-97 (Sheldrick, 2008)'
_computing_structure_solution 'SHELXS-97 (Sheldrick, 2008)'
_diffrn_ambient_temperature 293(2)
_diffrn_detector 'image plate (34 cm diameter)'
_diffrn_detector_area_resol_mean 6.67
_diffrn_detector_type STOE
_diffrn_measured_fraction_theta_full 0.971
_diffrn_measured_fraction_theta_max 0.971
_diffrn_measurement_device '2-circle goniometer'
_diffrn_measurement_device_type 'STOE IPDS 2'
_diffrn_measurement_method 'rotation method'
_diffrn_radiation_collimation '0.5 mm diameter, monocapillary'
_diffrn_radiation_monochromator 'plane graphite'
_diffrn_radiation_polarisn_norm 0
_diffrn_radiation_type 'Mo K\a'
_diffrn_radiation_wavelength 0.71073
_diffrn_reflns_av_R_equivalents 0.0664
_diffrn_reflns_av_sigmaI/netI 0.0341
_diffrn_reflns_limit_h_max 12
_diffrn_reflns_limit_h_min -12
_diffrn_reflns_limit_k_max 10
_diffrn_reflns_limit_k_min -12
_diffrn_reflns_limit_l_max 15
_diffrn_reflns_limit_l_min -16
_diffrn_reflns_number 4483
_diffrn_reflns_theta_full 29.03
_diffrn_reflns_theta_max 29.03
_diffrn_reflns_theta_min 3.26
_diffrn_source 'sealed x-ray tube, 12 x 0.4 mm long-fine focus'
_diffrn_source_current 30
_diffrn_source_power 1.20
_diffrn_source_voltage 40
_exptl_absorpt_coefficient_mu 26.312
_exptl_absorpt_correction_T_max 0.9213
_exptl_absorpt_correction_T_min 0.8317
_exptl_absorpt_correction_type integration
_exptl_crystal_colour black
_exptl_crystal_density_diffrn 4.159
_exptl_crystal_description 'rhombic dodecahedron'
_exptl_crystal_F_000 1040
_exptl_crystal_size_max 0.005
_exptl_crystal_size_mid 0.003
_exptl_crystal_size_min 0.002
_refine_diff_density_max 0.927
_refine_diff_density_min -1.676
_refine_diff_density_rms 0.241
_refine_ls_abs_structure_details 'Flack H D (1983), Acta Cryst. A39, 876-881'
_refine_ls_abs_structure_Flack 0(10)
_refine_ls_extinction_coef SHELXL
_refine_ls_extinction_method none
_refine_ls_goodness_of_fit_ref 1.268
_refine_ls_hydrogen_treatment none
_refine_ls_matrix_type full
_refine_ls_number_parameters 18
_refine_ls_number_reflns 678
_refine_ls_number_restraints 2
_refine_ls_restrained_S_all 1.267
_refine_ls_R_factor_all 0.0418
_refine_ls_R_factor_gt 0.0378
_refine_ls_shift/su_max 0.000
_refine_ls_shift/su_mean 0.000
_refine_ls_structure_factor_coef Fsqd
_refine_ls_weighting_details 'calc w=1/[\s^2^(Fo^2^)+(0.0181P)^2^+20.6179P] where P=(Fo^2^+2Fc^2^)/3'
_refine_ls_weighting_scheme calc
_refine_ls_wR_factor_gt 0.0865
_refine_ls_wR_factor_ref 0.0879
_reflns_number_gt 637
_reflns_number_total 678
_reflns_threshold_expression >2sigma(I)
_cod_data_source_file ic401215x_si_003_4.cif
_cod_data_source_block 3_293K
_cod_original_cell_volume 990.0(4)
_cod_database_code 4335638

loop_
_symmetry_equiv_pos_as_xyz
'x, y, z'
'-x, -y, z'
'-y, x, z'
'y, -x, z'
'x, -y, z+1/2'
'-x, y, z+1/2'
'-y, -x, z+1/2'
'y, x, z+1/2'
'x+1/2, y+1/2, z+1/2'
'-x+1/2, -y+1/2, z+1/2'
'-y+1/2, x+1/2, z+1/2'
'y+1/2, -x+1/2, z+1/2'
'x+1/2, -y+1/2, z+1'
'-x+1/2, y+1/2, z+1'
'-y+1/2, -x+1/2, z+1'
'y+1/2, x+1/2, z+1'

loop_
_atom_site_label
_atom_site_type_symbol
_atom_site_fract_x
_atom_site_fract_y
_atom_site_fract_z
_atom_site_U_iso_or_equiv
_atom_site_adp_type
_atom_site_occupancy
_atom_site_symmetry_multiplicity
_atom_site_calc_flag
_atom_site_refinement_flags
Pb Pb 0.0000 0.0000 0.0000 0.0319(2) Uani 1 4 d S
I1 I 0.0000 0.0000 0.2472(7) 0.0794(6) Uani 1 4 d S
I2 I 0.21417(15) 0.71417(15) 0.0046(6) 0.0830(7) Uani 1 2 d S
C C 0.5000 0.0000 0.352(11) 0.34(10) Uiso 1 4 d SD
N N 0.5000 0.0000 0.242(11) 0.17(2) Uiso 1 4 d SD

loop_
_atom_site_aniso_label
_atom_site_aniso_U_11
_atom_site_aniso_U_22
_atom_site_aniso_U_33
_atom_site_aniso_U_23
_atom_site_aniso_U_13
_atom_site_aniso_U_12
Pb 0.0318(2) 0.0318(2) 0.0322(4) 0.000 0.000 0.000
I1 0.1071(10) 0.1071(10) 0.0239(11) 0.000 0.000 0.000
I2 0.0678(6) 0.0678(6) 0.1134(16) 0.0279(17) 0.0279(17) 0.0434(7)

loop_
_atom_type_symbol
_atom_type_description
_atom_type_scat_dispersion_real
_atom_type_scat_dispersion_imag
_atom_type_scat_source
C C 0.0033 0.0016 'International Tables Vol C Tables 4.2.6.8 and 6.1.1.4'
H H 0.0000 0.0000 'International Tables Vol C Tables 4.2.6.8 and 6.1.1.4'
N N 0.0061 0.0033 'International Tables Vol C Tables 4.2.6.8 and 6.1.1.4'
I I -0.4742 1.8119 'International Tables Vol C Tables 4.2.6.8 and 6.1.1.4'
Pb Pb -3.3944 10.1111 'International Tables Vol C Tables 4.2.6.8 and 6.1.1.4'

loop_
_geom_angle_atom_site_label_1
_geom_angle_atom_site_label_2
_geom_angle_atom_site_label_3
_geom_angle
_geom_angle_site_symmetry_1
_geom_angle_site_symmetry_3
I1 Pb I2 88.94(13) . 3_655
I1 Pb I2 88.94(13) . 4_455
I2 Pb I2 177.9(3) 3_655 4_455
I1 Pb I2 88.94(13) . 1_545
I2 Pb I2 89.980(5) 3_655 1_545
I2 Pb I2 89.980(5) 4_455 1_545
I1 Pb I2 88.94(13) . 2_565
I2 Pb I2 89.980(5) 3_655 2_565
I2 Pb I2 89.980(5) 4_455 2_565
I2 Pb I2 177.9(3) 1_545 2_565
I1 Pb I1 180.0 . 5_554
I2 Pb I1 91.06(13) 3_655 5_554
I2 Pb I1 91.06(13) 4_455 5_554
I2 Pb I1 91.06(13) 1_545 5_554
I2 Pb I1 91.06(13) 2_565 5_554
Pb I1 Pb 180.0 . 5
Pb I2 Pb 163.55(6) 13_554 1_565

loop_
_geom_bond_atom_site_label_1
_geom_bond_atom_site_label_2
_geom_bond_distance
_geom_bond_site_symmetry_2
Pb I1 3.125(8) .
Pb I2 3.1613(8) 3_655
Pb I2 3.1613(8) 4_455
Pb I2 3.1613(8) 1_545
Pb I2 3.1613(8) 2_565
Pb I1 3.196(8) 5_554
I1 Pb 3.196(8) 5
I2 Pb 3.1613(8) 13_554
I2 Pb 3.1613(8) 1_565
C N 1.39(2) .
